data_7129040
loop_
_publ_author_name
'Schneider, Christian'
'Gro\&s, Sophie J'
'Demeshko, Serhiy'
'Bontemps, S\'ebastien'
'Meyer, Franc'
'Werncke, C. Gunnar'

_publ_section_title
;
 Synthesis and characterisation of a very low-coordinate diferrous
 [2Fe-2S]<sup>0</sup> unit.
;
_journal_issue 82
_journal_name_full 'Chemical communications (Cambridge, England)'
_journal_page_first 10751
_journal_page_last 10754
_journal_paper_doi 10.1039/d1cc04196g
_journal_volume 57
_journal_year 2021
_chemical_formula_moiety 'C25 H60 Fe K N2 O6 S3 Si4'
_chemical_formula_sum 'C25 H58 Fe K N2 O6 S3 Si4'
_chemical_formula_weight 786.22
_space_group_crystal_system triclinic
_space_group_IT_number 2
_space_group_name_Hall '-P 1'
_space_group_name_H-M_alt 'P -1'
_atom_sites_solution_hydrogens geom
_atom_sites_solution_primary direct
_audit_creation_date 2021-07-20
_audit_creation_method
;
FinalCif V85 by Daniel Kratzert, Freiburg 2021,
https://github.com/dkratzert/FinalCif
;
_audit_update_record
;
2021-07-20 deposited with the CCDC.	2021-09-16 downloaded from the CCDC.
;
_cell_angle_alpha 65.2010(10)
_cell_angle_beta 87.0280(10)
_cell_angle_gamma 83.5690(10)
_cell_formula_units_Z 4
_cell_length_a 13.1814(7)
_cell_length_b 17.5638(8)
_cell_length_c 19.7643(9)
_cell_measurement_reflns_used 9967
_cell_measurement_temperature 100.0
_cell_measurement_theta_max 26.76
_cell_measurement_theta_min 2.33
_cell_volume 4127.6(3)
_computing_cell_refinement 'SAINT V8.38A (?, 2016)'
_computing_data_reduction 'SAINT V8.38A (?, 2016)'
_computing_molecular_graphics 'Olex2 (Dolomanov et al., 2009)'
_computing_publication_material 'Olex2 (Dolomanov et al., 2009)'
_computing_structure_refinement 'ShelXL (Sheldrick, 2015)'
_computing_structure_solution 'ShelXS (Sheldrick, 2008)'
_diffrn_ambient_temperature 100.0
_diffrn_detector 'Image Plate'
_diffrn_detector_type 'Rigaku Image Plate'
_diffrn_measured_fraction_theta_full 0.999
_diffrn_measured_fraction_theta_max 0.999
_diffrn_measurement_device 'four-circle diffractometer'
_diffrn_measurement_device_type 'Rigaku R-AXIS SPIDER'
_diffrn_measurement_method '\w scans'
_diffrn_measurement_specimen_support 'MiTeGen micromount'
_diffrn_radiation_monochromator graphite
_diffrn_radiation_probe x-ray
_diffrn_radiation_type MoK\a
_diffrn_radiation_wavelength 0.71073
_diffrn_reflns_av_R_equivalents 0.0964
_diffrn_reflns_av_unetI/netI 0.0791
_diffrn_reflns_Laue_measured_fraction_full 0.999
_diffrn_reflns_Laue_measured_fraction_max 0.999
_diffrn_reflns_limit_h_max 15
_diffrn_reflns_limit_h_min -15
_diffrn_reflns_limit_k_max 20
_diffrn_reflns_limit_k_min -20
_diffrn_reflns_limit_l_max 23
_diffrn_reflns_limit_l_min -23
_diffrn_reflns_number 63125
_diffrn_reflns_point_group_measured_fraction_full 0.999
_diffrn_reflns_point_group_measured_fraction_max 0.999
_diffrn_reflns_theta_full 25.000
_diffrn_reflns_theta_max 25.000
_diffrn_reflns_theta_min 2.113
_diffrn_source 'sealed X-ray tube'
_diffrn_source_type 'Incoatec I\ms'
_exptl_absorpt_coefficient_mu 0.769
_exptl_absorpt_correction_T_max 0.7455
_exptl_absorpt_correction_T_min 0.6603
_exptl_absorpt_correction_type multi-scan
_exptl_absorpt_process_details
'SADABS-2016/2 (Bruker,2016/2) was used for absorption correction. wR2(int) was 0.0696 before and 0.0609 after correction. The Ratio of minimum to maximum transmission is 0.8857. The \l/2 correction factor is Not present.'
_exptl_crystal_colour 'clear red'
_exptl_crystal_colour_lustre clear
_exptl_crystal_colour_primary red
_exptl_crystal_density_diffrn 1.265
_exptl_crystal_description prism
_exptl_crystal_F_000 1676
_exptl_crystal_size_max 0.398
_exptl_crystal_size_mid 0.23
_exptl_crystal_size_min 0.16
_refine_diff_density_max 0.724
_refine_diff_density_min -0.510
_refine_diff_density_rms 0.092
_refine_ls_extinction_method none
_refine_ls_goodness_of_fit_ref 0.984
_refine_ls_hydrogen_treatment constr
_refine_ls_matrix_type full
_refine_ls_number_parameters 861
_refine_ls_number_reflns 14536
_refine_ls_number_restraints 110
_refine_ls_restrained_S_all 0.988
_refine_ls_R_factor_all 0.0966
_refine_ls_R_factor_gt 0.0534
_refine_ls_shift/su_max 0.001
_refine_ls_shift/su_mean 0.000
_refine_ls_structure_factor_coef Fsqd
_refine_ls_weighting_details 'w=1/[\s^2^(Fo^2^)+(0.0691P)^2^] where P=(Fo^2^+2Fc^2^)/3'
_refine_ls_weighting_scheme calc
_refine_ls_wR_factor_gt 0.1149
_refine_ls_wR_factor_ref 0.1264
_reflns_Friedel_coverage 0.000
_reflns_number_gt 9779
_reflns_number_total 14536
_reflns_threshold_expression 'I > 2\s(I)'
_cod_data_source_file d1cc04196g2.cif
_cod_data_source_block FeIII_CS3_3
_cod_depositor_comments 'Adding full bibliography for 7129039--7129041.cif.'
_cod_database_code 7129040
_shelx_shelxl_version_number 2018/1
_olex2_submission_special_instructions 'No special instructions were received'
_shelx_space_group_comment
;
The symmetry employed for this shelxl refinement is uniquely defined
by the following loop, which should always be used as a source of
symmetry information in preference to the above space-group names.
They are only intended as comments.
;
_shelx_estimated_absorpt_t_min 0.749
_shelx_estimated_absorpt_t_max 0.887
_olex2_diffrn_ambient_temperature_device 'Bruker Kryoflex II'
_olex2_refinement_description
;
1. Fixed Uiso
 At 1.2 times of:
  All C(H,H) groups
 At 1.5 times of:
  All C(H,H,H) groups
2. Restrained distances
 Si0I-N2 \\sim Si0J-N2
 with sigma of 0.02
 Si0I-C027 \\sim Si0J-C0
 with sigma of 0.02
 Si0I-C02A \\sim Si0J-C1AA
 with sigma of 0.02
 Si0I-C02B \\sim Si0J-C0AA
 with sigma of 0.02
 N2-C027 \\sim N2-C0
 with sigma of 0.04
 N2-C02A \\sim N2-C1AA
 with sigma of 0.04
 N2-C02B \\sim N2-C0AA
 with sigma of 0.04
 C027-C02A \\sim C0-C1AA
 with sigma of 0.04
 C027-C02B \\sim C0-C0AA
 with sigma of 0.04
 C02A-C02B \\sim C1AA-C0AA
 with sigma of 0.04
 Si0H-N2 \\sim Si0A-N2
 with sigma of 0.02
 Si0H-C028 \\sim Si0A-C2AA
 with sigma of 0.02
 Si0H-C029 \\sim Si0A-C3AA
 with sigma of 0.02
 Si0H-C02C \\sim Si0A-C02D
 with sigma of 0.02
 N2-C028 \\sim N2-C2AA
 with sigma of 0.04
 N2-C029 \\sim N2-C3AA
 with sigma of 0.04
 N2-C02C \\sim N2-C02D
 with sigma of 0.04
 C028-C029 \\sim C2AA-C3AA
 with sigma of 0.04
 C028-C02C \\sim C2AA-C02D
 with sigma of 0.04
 C029-C02C \\sim C3AA-C02D
 with sigma of 0.04
3. Uiso/Uaniso restraints and constraints
Uanis(C1AA) \\sim Ueq, Uanis(C0AA) \\sim Ueq, Uanis(C0) \\sim Ueq: with sigma
of 0.001 and sigma for terminal atoms of 0.002
Uanis(C028) \\sim Ueq, Uanis(C02C) \\sim Ueq, Uanis(C029) \\sim Ueq: with sigma
of 0.01 and sigma for terminal atoms of 0.02
Uanis(C02C) \\sim Ueq, Uanis(C028) \\sim Ueq, Uanis(C029) \\sim Ueq: with sigma
of 0.1 and sigma for terminal atoms of 0.2
Uanis(C2AA) \\sim Ueq, Uanis(C3AA) \\sim Ueq, Uanis(C02D) \\sim Ueq,
Uanis(C028) \\sim Ueq, Uanis(C029) \\sim Ueq, Uanis(C02C) \\sim Ueq: with sigma
of 0.001 and sigma for terminal atoms of 0.002
Uanis(Si0H) \\sim Ueq, Uanis(Si0A) \\sim Ueq: with sigma of 0.001 and sigma for
terminal atoms of 0.002
Uanis(N4) \\sim Ueq, Uanis(N3) \\sim Ueq: with sigma of 0.001 and sigma for
terminal atoms of 0.002
Uanis(N2) \\sim Ueq, Uanis(N1) \\sim Ueq: with sigma of 0.001 and sigma for
terminal atoms of 0.02
4. Rigid body (RIGU) restrains
 C02C, C028, C029
 with sigma for 1-2 distances of 0.004 and sigma for 1-3 distances of 0.004
5. Others
 Sof(Si0J)=Sof(C0AA)=Sof(H0AA)=Sof(H0AB)=Sof(H0AC)=Sof(C0)=Sof(H0A)=Sof(H0B)=
 Sof(H0C)=Sof(C1AA)=Sof(H1AA)=Sof(H1AB)=Sof(H1AC)=1-FVAR(1)
 Sof(Si0I)=Sof(C027)=Sof(H02L)=Sof(H02M)=Sof(H02N)=Sof(C02A)=Sof(H02U)=
 Sof(H02V)=Sof(H02W)=Sof(C02B)=Sof(H02X)=Sof(H02Y)=Sof(H9DA)=FVAR(1)
 Sof(C2AA)=Sof(H2AA)=Sof(H2AB)=Sof(H2AC)=Sof(Si0A)=Sof(C3AA)=Sof(H3AA)=
 Sof(H3AB)=Sof(H3AC)=Sof(C02D)=Sof(H02)=Sof(H2EA)=Sof(H3EA)=1-FVAR(2)
 Sof(Si0H)=Sof(C028)=Sof(H02O)=Sof(H02P)=Sof(H02Q)=Sof(C029)=Sof(H02R)=
 Sof(H02S)=Sof(H02T)=Sof(C02C)=Sof(H02Z)=Sof(H0EA)=Sof(H1EA)=FVAR(2)
6.a Secondary CH2 refined with riding coordinates:
 C00Z(H00A,H00B), C010(H4AA,H), C013(H01A,H01B), C015(H6AA,HC), C016(H7AA,HD),
 C017(H01C,H01D), C018(H8AA,HE), C019(H9AA,HF), C01A(H01E,H01F), C01B(H0BA,HG),
 C01C(H01G,H01H), C01D(H01I,H01J), C01F(H01K,H01L), C01G(H01M,H01N), C01H(H01O,
 H01P), C01I(H01Q,H01R), C01J(H2BA,HJ), C01N(H4BA,HM), C01O(H01Y,HN), C01Q(H01Z,
 HQ), C01R(H6BA,HR), C01T(H8BA,HU), C01V(H0CA,HX), C026(H02J,H02K)
6.b Idealised Me refined as rotating group:
 C014(H5AA,HA,HB), C01E(H1BA,HH,HI), C01K(H01S,H01T,H01U), C01L(H01V,H01W,
 H01X), C01M(H3BA,HK,HL), C01P(H5BA,HO,HP), C01S(H7BA,HS,HT), C01U(H9BA,HV,HW),
 C01W(H1CA,HY,HZ), C01X(H2CA,H7CA,H8CA), C01Y(H01,H9CA,H0DA), C01Z(H3CA,H1DA,
 H2DA), C020(H4CA,H3DA,H4DA), C021(H5CA,H5DA,H6DA), C022(H02A,H02B,H02C),
 C023(H02D,H02E,H02F), C024(H6CA,H7DA,H8DA), C025(H02G,H02H,H02I), C027(H02L,
 H02M,H02N), C028(H02O,H02P,H02Q), C029(H02R,H02S,H02T), C02A(H02U,H02V,H02W),
 C02B(H02X,H02Y,H9DA), C02C(H02Z,H0EA,H1EA), C0AA(H0AA,H0AB,H0AC), C0(H0A,H0B,
 H0C), C1AA(H1AA,H1AB,H1AC), C2AA(H2AA,H2AB,H2AC), C3AA(H3AA,H3AB,H3AC),
 C02D(H02,H2EA,H3EA)
;

loop_
_space_group_symop_operation_xyz
'x, y, z'
'-x, -y, -z'

loop_
_atom_site_label
_atom_site_type_symbol
_atom_site_fract_x
_atom_site_fract_y
_atom_site_fract_z
_atom_site_U_iso_or_equiv
_atom_site_adp_type
_atom_site_occupancy
_atom_site_site_symmetry_order
_atom_site_calc_flag
_atom_site_refinement_flags_posn
_atom_site_refinement_flags_adp
_atom_site_refinement_flags_occupancy
_atom_site_disorder_assembly
_atom_site_disorder_group
Fe1 Fe 0.25189(4) 0.01982(3) 0.76157(3) 0.01540(14) Uani 1 1 d . . . . .
Fe2 Fe 0.22322(4) 0.51110(3) 0.77856(3) 0.01583(14) Uani 1 1 d . . . . .
K2 K 0.64951(6) 0.57409(5) 0.68035(5) 0.0198(2) Uani 1 1 d . . . . .
K1 K 0.66999(6) 0.09254(5) 0.64853(5) 0.0205(2) Uani 1 1 d . . . . .
S1 S 0.39459(7) 0.09057(6) 0.69633(5) 0.0179(2) Uani 1 1 d . . . . .
S2 S 0.30916(7) -0.04952(6) 0.68518(6) 0.0190(2) Uani 1 1 d . . . . .
S4 S 0.38471(7) 0.55899(6) 0.73414(6) 0.0200(2) Uani 1 1 d . . . . .
S3 S 0.49374(8) 0.01494(6) 0.59560(6) 0.0232(2) Uani 1 1 d . . . . .
S6 S 0.47512(8) 0.49647(7) 0.62310(6) 0.0247(3) Uani 1 1 d . . . . .
S5 S 0.26706(8) 0.45902(7) 0.68725(6) 0.0235(2) Uani 1 1 d . . . . .
Si0B Si 0.10959(8) 0.37501(7) 0.89817(6) 0.0193(3) Uani 1 1 d . . . . .
Si0C Si 0.34130(8) 0.36860(7) 0.91924(6) 0.0210(3) Uani 1 1 d . . . . .
Si0D Si 0.11771(9) 0.18721(7) 0.73849(7) 0.0225(3) Uani 1 1 d . . . . .
Si0E Si 0.05726(8) 0.08229(8) 0.66156(7) 0.0233(3) Uani 1 1 d . . . . .
Si0F Si 0.03198(9) 0.64335(7) 0.68682(7) 0.0244(3) Uani 1 1 d . . . . .
Si0G Si 0.13405(9) 0.66258(7) 0.81008(6) 0.0221(3) Uani 1 1 d . . . . .
Si0H Si 0.16498(16) -0.06345(18) 0.92794(11) 0.0191(6) Uani 0.740(8) 1 d D U P A 1
Si0I Si 0.37886(10) -0.12078(12) 0.90121(8) 0.0166(5) Uani 0.764(4) 1 d D . P A 1
O00J O 0.58729(19) 0.73130(16) 0.57473(14) 0.0200(6) Uani 1 1 d . . . . .
O00K O 0.6476(2) 0.54525(16) 0.83082(14) 0.0224(6) Uani 1 1 d . . . . .
O00L O 0.60128(19) 0.71007(16) 0.72317(14) 0.0206(6) Uani 1 1 d . . . . .
O00M O 0.6296(2) 0.26515(16) 0.57038(15) 0.0230(6) Uani 1 1 d . . . . .
O00N O 0.75549(19) -0.00186(17) 0.57300(15) 0.0232(6) Uani 1 1 d . . . . .
O00O O 0.6915(2) 0.02311(16) 0.80325(14) 0.0222(6) Uani 1 1 d . . . . .
O00P O 0.71064(19) 0.61895(16) 0.52842(15) 0.0217(6) Uani 1 1 d . . . . .
O00Q O 0.7324(2) 0.17301(16) 0.49701(14) 0.0230(6) Uani 1 1 d . . . . .
O00R O 0.75989(19) 0.42839(16) 0.78698(14) 0.0213(6) Uani 1 1 d . . . . .
O00S O 0.78735(19) -0.06778(16) 0.72605(15) 0.0213(6) Uani 1 1 d . . . . .
O00T O 0.76152(19) 0.45451(16) 0.63702(15) 0.0215(6) Uani 1 1 d . . . . .
O00U O 0.6385(2) 0.19802(17) 0.72717(15) 0.0278(7) Uani 1 1 d . . . . .
N3 N 0.2264(2) 0.41592(19) 0.87433(17) 0.0157(7) Uani 1 1 d . U . . .
N1 N 0.1315(2) 0.09613(19) 0.72410(17) 0.0172(7) Uani 1 1 d . U . . .
N4 N 0.1192(2) 0.60471(19) 0.75866(18) 0.0192(7) Uani 1 1 d . U . . .
N2 N 0.2642(2) -0.05580(19) 0.86585(18) 0.0194(7) Uani 1 1 d D U . . .
C00Z C 0.7293(3) 0.5484(2) 0.5109(2) 0.0220(9) Uani 1 1 d . . . . .
H00A H 0.755450 0.566285 0.459232 0.026 Uiso 1 1 calc R . . . .
H00B H 0.665042 0.522558 0.514739 0.026 Uiso 1 1 calc R . . . .
C010 C 0.6323(3) 0.6780(3) 0.4834(2) 0.0243(10) Uani 1 1 d . . . . .
H4AA H 0.566821 0.652401 0.494104 0.029 Uiso 1 1 calc R . . . .
H H 0.649162 0.694098 0.430075 0.029 Uiso 1 1 calc R . . . .
C2 C 0.3796(3) 0.5041(2) 0.6791(2) 0.0190(9) Uani 1 1 d . . . . .
C1 C 0.4031(3) 0.0193(2) 0.6560(2) 0.0163(9) Uani 1 1 d . . . . .
C013 C 0.6826(3) 0.2557(3) 0.4579(2) 0.0276(10) Uani 1 1 d . . . . .
H01A H 0.610590 0.252399 0.448462 0.033 Uiso 1 1 calc R . . . .
H01B H 0.716854 0.284511 0.409351 0.033 Uiso 1 1 calc R . . . .
C014 C 0.4212(3) 0.4435(3) 0.9322(2) 0.0244(10) Uani 1 1 d . . . . .
H5AA H 0.437136 0.487464 0.883375 0.037 Uiso 1 1 calc GR . . . .
HA H 0.484740 0.412688 0.957486 0.037 Uiso 1 1 calc GR . . . .
HB H 0.383347 0.469550 0.962346 0.037 Uiso 1 1 calc GR . . . .
C015 C 0.6221(3) 0.7547(3) 0.4995(2) 0.0257(10) Uani 1 1 d . . . . .
H6AA H 0.688886 0.777832 0.492748 0.031 Uiso 1 1 calc R . . . .
HC H 0.572719 0.798644 0.464756 0.031 Uiso 1 1 calc R . . . .
C016 C 0.8061(3) 0.4858(3) 0.5642(2) 0.0241(10) Uani 1 1 d . . . . .
H7AA H 0.825949 0.438877 0.549443 0.029 Uiso 1 1 calc R . . . .
HD H 0.868101 0.513064 0.563879 0.029 Uiso 1 1 calc R . . . .
C017 C 0.8121(3) -0.0807(3) 0.6116(2) 0.0259(10) Uani 1 1 d . . . . .
H01C H 0.885266 -0.072753 0.611964 0.031 Uiso 1 1 calc R . . . .
H01D H 0.805485 -0.117865 0.586205 0.031 Uiso 1 1 calc R . . . .
C018 C 0.7716(3) 0.3606(2) 0.7649(2) 0.0262(10) Uani 1 1 d . . . . .
H8AA H 0.703953 0.343792 0.760370 0.031 Uiso 1 1 calc R . . . .
HE H 0.811732 0.311290 0.802490 0.031 Uiso 1 1 calc R . . . .
C019 C 0.5779(3) 0.8004(2) 0.5952(2) 0.0233(10) Uani 1 1 d . . . . .
H9AA H 0.534299 0.848217 0.558925 0.028 Uiso 1 1 calc R . . . .
HF H 0.646011 0.819150 0.595162 0.028 Uiso 1 1 calc R . . . .
C01A C 0.7880(3) 0.0402(3) 0.4976(2) 0.0267(10) Uani 1 1 d . . . . .
H01E H 0.784097 0.003713 0.471061 0.032 Uiso 1 1 calc R . . . .
H01F H 0.859761 0.052637 0.496049 0.032 Uiso 1 1 calc R . . . .
C01B C 0.5315(3) 0.7732(3) 0.6711(2) 0.0235(10) Uani 1 1 d . . . . .
H0BA H 0.517878 0.821943 0.684226 0.028 Uiso 1 1 calc R . . . .
HG H 0.465970 0.750026 0.672333 0.028 Uiso 1 1 calc R . . . .
C01C C 0.7211(3) 0.1198(3) 0.4608(2) 0.0265(10) Uani 1 1 d . . . . .
H01G H 0.740050 0.148148 0.407520 0.032 Uiso 1 1 calc R . . . .
H01H H 0.649032 0.107526 0.463891 0.032 Uiso 1 1 calc R . . . .
C01D C 0.7668(3) -0.0453(3) 0.8372(2) 0.0269(10) Uani 1 1 d . . . . .
H01I H 0.753854 -0.072917 0.891532 0.032 Uiso 1 1 calc R . . . .
H01J H 0.835119 -0.024459 0.829315 0.032 Uiso 1 1 calc R . . . .
C01E C 0.2020(3) 0.5984(3) 0.8996(2) 0.0287(10) Uani 1 1 d . . . . .
H1BA H 0.166671 0.548195 0.928118 0.043 Uiso 1 1 calc GR . . . .
HH H 0.202827 0.632022 0.928472 0.043 Uiso 1 1 calc GR . . . .
HI H 0.272252 0.581231 0.889176 0.043 Uiso 1 1 calc GR . . . .
C01F C 0.5678(3) 0.2676(3) 0.6843(2) 0.0257(10) Uani 1 1 d . . . . .
H01K H 0.550220 0.304199 0.710944 0.031 Uiso 1 1 calc R . . . .
H01L H 0.504333 0.247102 0.676673 0.031 Uiso 1 1 calc R . . . .
C01G C 0.6163(3) 0.3162(3) 0.6111(2) 0.0267(10) Uani 1 1 d . . . . .
H01M H 0.572365 0.368668 0.582682 0.032 Uiso 1 1 calc R . . . .
H01N H 0.683244 0.331644 0.618919 0.032 Uiso 1 1 calc R . . . .
C01H C 0.6872(3) 0.3040(3) 0.5040(2) 0.0288(10) Uani 1 1 d . . . . .
H01O H 0.758960 0.304041 0.516498 0.035 Uiso 1 1 calc R . . . .
H01P H 0.658492 0.363190 0.475968 0.035 Uiso 1 1 calc R . . . .
C01I C 0.7640(3) -0.1075(3) 0.8039(2) 0.0276(10) Uani 1 1 d . . . . .
H01Q H 0.814476 -0.156659 0.828967 0.033 Uiso 1 1 calc R . . . .
H01R H 0.695421 -0.127661 0.811053 0.033 Uiso 1 1 calc R . . . .
C01J C 0.8259(3) 0.3895(3) 0.6913(2) 0.0273(10) Uani 1 1 d . . . . .
H2BA H 0.890801 0.411030 0.694749 0.033 Uiso 1 1 calc R . . . .
HJ H 0.841793 0.341805 0.676949 0.033 Uiso 1 1 calc R . . . .
C01K C 0.1026(3) 0.2852(3) 0.6494(2) 0.0315(11) Uani 1 1 d . . . . .
H01S H 0.160161 0.284851 0.616062 0.047 Uiso 1 1 calc GR . . . .
H01T H 0.101131 0.334799 0.660333 0.047 Uiso 1 1 calc GR . . . .
H01U H 0.038679 0.287008 0.625348 0.047 Uiso 1 1 calc GR . . . .
C01L C 0.0028(3) 0.1880(3) 0.7989(2) 0.0302(11) Uani 1 1 d . . . . .
H01V H -0.058874 0.187215 0.773595 0.045 Uiso 1 1 calc GR . . . .
H01W H -0.002665 0.239013 0.807997 0.045 Uiso 1 1 calc GR . . . .
H01X H 0.009987 0.138155 0.846491 0.045 Uiso 1 1 calc GR . . . .
C01M C 0.0381(3) 0.3966(3) 0.8117(2) 0.0258(10) Uani 1 1 d . . . . .
H3BA H 0.028106 0.457498 0.781426 0.039 Uiso 1 1 calc GR . . . .
HK H -0.028498 0.374232 0.825314 0.039 Uiso 1 1 calc GR . . . .
HL H 0.077168 0.369209 0.782990 0.039 Uiso 1 1 calc GR . . . .
C01N C 0.5624(3) 0.6828(3) 0.7976(2) 0.0262(10) Uani 1 1 d . . . . .
H4BA H 0.496353 0.659476 0.801365 0.031 Uiso 1 1 calc R . . . .
HM H 0.551374 0.731005 0.811659 0.031 Uiso 1 1 calc R . . . .
C01O C 0.6820(3) 0.0785(3) 0.8390(2) 0.0313(11) Uani 1 1 d . . . . .
H01Y H 0.748039 0.101041 0.837289 0.038 Uiso 1 1 calc R . . . .
HN H 0.662319 0.047875 0.891857 0.038 Uiso 1 1 calc R . . . .
C01P C 0.2138(3) 0.7510(3) 0.7601(2) 0.0317(11) Uani 1 1 d . . . . .
H5BA H 0.278829 0.729256 0.745295 0.048 Uiso 1 1 calc GR . . . .
HO H 0.226848 0.777776 0.793003 0.048 Uiso 1 1 calc GR . . . .
HP H 0.177713 0.792629 0.715546 0.048 Uiso 1 1 calc GR . . . .
C01Q C 0.7735(3) -0.1202(3) 0.6893(2) 0.0249(10) Uani 1 1 d . . . . .
H01Z H 0.700143 -0.127541 0.689048 0.030 Uiso 1 1 calc R . . . .
HQ H 0.811039 -0.176487 0.716038 0.030 Uiso 1 1 calc R . . . .
C01R C 0.7143(3) 0.4050(3) 0.8597(2) 0.0297(11) Uani 1 1 d . . . . .
H6BA H 0.754421 0.355017 0.896591 0.036 Uiso 1 1 calc R . . . .
HR H 0.643921 0.390594 0.859224 0.036 Uiso 1 1 calc R . . . .
C01S C 0.0090(3) 0.7083(3) 0.8337(3) 0.0372(12) Uani 1 1 d . . . . .
H7BA H -0.024038 0.749976 0.787782 0.056 Uiso 1 1 calc GR . . . .
HS H 0.020924 0.735623 0.866373 0.056 Uiso 1 1 calc GR . . . .
HT H -0.035302 0.663203 0.859184 0.056 Uiso 1 1 calc GR . . . .
C01T C 0.7125(3) 0.4773(3) 0.8805(2) 0.0290(10) Uani 1 1 d . . . . .
H8BA H 0.687282 0.460908 0.932238 0.035 Uiso 1 1 calc R . . . .
HU H 0.782366 0.494230 0.877486 0.035 Uiso 1 1 calc R . . . .
C01U C 0.0337(3) 0.7598(3) 0.6299(2) 0.0312(11) Uani 1 1 d . . . . .
H9BA H 0.023569 0.789104 0.662694 0.047 Uiso 1 1 calc GR . . . .
HV H -0.021235 0.779953 0.593039 0.047 Uiso 1 1 calc GR . . . .
HW H 0.099598 0.770961 0.604174 0.047 Uiso 1 1 calc GR . . . .
C01V C 0.6389(3) 0.6165(3) 0.8485(2) 0.0284(10) Uani 1 1 d . . . . .
H0CA H 0.706050 0.638986 0.842387 0.034 Uiso 1 1 calc R . . . .
HX H 0.616697 0.599737 0.901030 0.034 Uiso 1 1 calc R . . . .
C01W C 0.4215(3) 0.3163(3) 0.8665(3) 0.0312(11) Uani 1 1 d . . . . .
H1CA H 0.383428 0.274631 0.860629 0.047 Uiso 1 1 calc GR . . . .
HY H 0.484525 0.288103 0.894046 0.047 Uiso 1 1 calc GR . . . .
HZ H 0.438460 0.358842 0.817243 0.047 Uiso 1 1 calc GR . . . .
C01X C 0.0260(3) 0.4257(3) 0.9501(3) 0.0365(12) Uani 1 1 d . . . . .
H2CA H 0.061535 0.419653 0.994627 0.055 Uiso 1 1 calc GR . . . .
H7CA H -0.037388 0.398337 0.964836 0.055 Uiso 1 1 calc GR . . . .
H8CA H 0.009884 0.485652 0.917935 0.055 Uiso 1 1 calc GR . . . .
C01Y C -0.0781(3) 0.1307(3) 0.6572(3) 0.0339(11) Uani 1 1 d . . . . .
H01 H -0.111062 0.103472 0.705906 0.051 Uiso 1 1 calc GR . . . .
H9CA H -0.115392 0.122788 0.619394 0.051 Uiso 1 1 calc GR . . . .
H0DA H -0.078471 0.191079 0.644110 0.051 Uiso 1 1 calc GR . . . .
C01Z C 0.1154(3) 0.2583(3) 0.9538(3) 0.0350(11) Uani 1 1 d . . . . .
H3CA H 0.171115 0.230499 0.935054 0.052 Uiso 1 1 calc GR . . . .
H1DA H 0.050567 0.238493 0.949337 0.052 Uiso 1 1 calc GR . . . .
H2DA H 0.127526 0.244923 1.006320 0.052 Uiso 1 1 calc GR . . . .
C020 C -0.1032(3) 0.6256(3) 0.7209(3) 0.0381(12) Uani 1 1 d . . . . .
H4CA H -0.110685 0.565061 0.742881 0.057 Uiso 1 1 calc GR . . . .
H3DA H -0.150246 0.654609 0.678895 0.057 Uiso 1 1 calc GR . . . .
H4DA H -0.118957 0.647870 0.758523 0.057 Uiso 1 1 calc GR . . . .
C021 C 0.3227(3) 0.2873(3) 1.0166(2) 0.0321(11) Uani 1 1 d . . . . .
H5CA H 0.268428 0.309126 1.041401 0.048 Uiso 1 1 calc GR . . . .
H5DA H 0.386410 0.274370 1.044433 0.048 Uiso 1 1 calc GR . . . .
H6DA H 0.303592 0.235879 1.014650 0.048 Uiso 1 1 calc GR . . . .
C022 C 0.1101(3) 0.1327(3) 0.5655(2) 0.0341(11) Uani 1 1 d . . . . .
H02A H 0.103743 0.193974 0.548919 0.051 Uiso 1 1 calc GR . . . .
H02B H 0.072154 0.118608 0.531601 0.051 Uiso 1 1 calc GR . . . .
H02C H 0.182285 0.111966 0.565275 0.051 Uiso 1 1 calc GR . . . .
C023 C 0.2338(3) 0.1961(3) 0.7842(3) 0.0388(12) Uani 1 1 d . . . . .
H02D H 0.252795 0.142370 0.826540 0.058 Uiso 1 1 calc GR . . . .
H02E H 0.219153 0.240705 0.801784 0.058 Uiso 1 1 calc GR . . . .
H02F H 0.290225 0.209861 0.748125 0.058 Uiso 1 1 calc GR . . . .
C024 C 0.0524(3) 0.5957(3) 0.6188(3) 0.0361(12) Uani 1 1 d . . . . .
H6CA H 0.120415 0.605654 0.596214 0.054 Uiso 1 1 calc GR . . . .
H7DA H 0.000488 0.621404 0.579762 0.054 Uiso 1 1 calc GR . . . .
H8DA H 0.047212 0.534930 0.644345 0.054 Uiso 1 1 calc GR . . . .
C025 C 0.0490(3) -0.0326(3) 0.6870(3) 0.0399(13) Uani 1 1 d . . . . .
H02G H 0.104268 -0.066279 0.721451 0.060 Uiso 1 1 calc GR . . . .
H02H H 0.055390 -0.042899 0.641880 0.060 Uiso 1 1 calc GR . . . .
H02I H -0.016953 -0.048600 0.711078 0.060 Uiso 1 1 calc GR . . . .
C026 C 0.6014(4) 0.1497(3) 0.7995(2) 0.0341(11) Uani 1 1 d . . . . .
H02J H 0.537373 0.126965 0.796099 0.041 Uiso 1 1 calc R . . . .
H02K H 0.587126 0.185252 0.827291 0.041 Uiso 1 1 calc R . . . .
C027 C 0.4851(5) -0.1050(5) 0.8348(4) 0.0269(17) Uani 0.764(4) 1 d D . P A 1
H02L H 0.466087 -0.117794 0.793697 0.040 Uiso 0.764(4) 1 calc GR . P A 1
H02M H 0.545289 -0.142396 0.860029 0.040 Uiso 0.764(4) 1 calc GR . P A 1
H02N H 0.500658 -0.046226 0.815100 0.040 Uiso 0.764(4) 1 calc GR . P A 1
C028 C 0.0391(4) -0.0558(4) 0.8854(4) 0.0259(17) Uani 0.740(8) 1 d D U P A 1
H02O H 0.026443 -0.000500 0.843526 0.039 Uiso 0.740(8) 1 calc GR . P A 1
H02P H -0.014976 -0.062962 0.922824 0.039 Uiso 0.740(8) 1 calc GR . P A 1
H02Q H 0.039855 -0.100093 0.867366 0.039 Uiso 0.740(8) 1 calc GR . P A 1
C029 C 0.1678(5) -0.1668(4) 1.0138(3) 0.0307(17) Uani 0.740(8) 1 d D U P A 1
H02R H 0.165364 -0.213121 0.998754 0.046 Uiso 0.740(8) 1 calc GR . P A 1
H02S H 0.108799 -0.165221 1.045574 0.046 Uiso 0.740(8) 1 calc GR . P A 1
H02T H 0.230846 -0.175622 1.041473 0.046 Uiso 0.740(8) 1 calc GR . P A 1
C02A C 0.3654(4) -0.2357(3) 0.9330(3) 0.0276(14) Uani 0.764(4) 1 d D . P A 1
H02U H 0.309548 -0.251798 0.969463 0.041 Uiso 0.764(4) 1 calc GR . P A 1
H02V H 0.429181 -0.268674 0.956184 0.041 Uiso 0.764(4) 1 calc GR . P A 1
H02W H 0.350335 -0.246808 0.890164 0.041 Uiso 0.764(4) 1 calc GR . P A 1
C02B C 0.4269(5) -0.1021(4) 0.9798(3) 0.0354(16) Uani 0.764(4) 1 d D . P A 1
H02X H 0.439303 -0.042815 0.962018 0.053 Uiso 0.764(4) 1 calc GR . P A 1
H02Y H 0.490791 -0.138001 0.998587 0.053 Uiso 0.764(4) 1 calc GR . P A 1
H9DA H 0.375955 -0.115808 1.019948 0.053 Uiso 0.764(4) 1 calc GR . P A 1
C02C C 0.1637(5) 0.0198(4) 0.9644(4) 0.0342(18) Uani 0.740(8) 1 d D U P A 1
H02Z H 0.228789 0.013626 0.988881 0.051 Uiso 0.740(8) 1 calc GR . P A 1
H0EA H 0.107731 0.013363 1.000367 0.051 Uiso 0.740(8) 1 calc GR . P A 1
H1EA H 0.153990 0.075667 0.922890 0.051 Uiso 0.740(8) 1 calc GR . P A 1
Si0J Si 0.3786(4) -0.0629(4) 0.9042(3) 0.0253(19) Uani 0.236(4) 1 d D . P A 2
C0AA C 0.3885(15) -0.1505(11) 1.0016(8) 0.035(5) Uani 0.236(4) 1 d D U P A 2
H0AA H 0.322756 -0.151509 1.027391 0.053 Uiso 0.236(4) 1 calc GR . P A 2
H0AB H 0.441379 -0.140654 1.029228 0.053 Uiso 0.236(4) 1 calc GR . P A 2
H0AC H 0.406356 -0.204659 0.998562 0.053 Uiso 0.236(4) 1 calc GR . P A 2
C0 C 0.4120(14) 0.0316(9) 0.9119(10) 0.033(5) Uani 0.236(4) 1 d D U P A 2
H0A H 0.410189 0.078700 0.862444 0.050 Uiso 0.236(4) 1 calc GR . P A 2
H0B H 0.480776 0.020942 0.932631 0.050 Uiso 0.236(4) 1 calc GR . P A 2
H0C H 0.362899 0.045821 0.944850 0.050 Uiso 0.236(4) 1 calc GR . P A 2
C1AA C 0.4871(15) -0.0881(16) 0.8491(13) 0.018(7) Uani 0.236(4) 1 d D U P A 2
H1AA H 0.461673 -0.113456 0.818433 0.028 Uiso 0.236(4) 1 calc GR . P A 2
H1AB H 0.539243 -0.127727 0.883303 0.028 Uiso 0.236(4) 1 calc GR . P A 2
H1AC H 0.516994 -0.036129 0.816846 0.028 Uiso 0.236(4) 1 calc GR . P A 2
C2AA C 0.0352(12) -0.0692(13) 0.8662(12) 0.034(6) Uani 0.260(8) 1 d D U P A 2
H2AA H 0.010508 -0.009168 0.845237 0.051 Uiso 0.260(8) 1 calc GR . P A 2
H2AB H -0.017288 -0.101935 0.899140 0.051 Uiso 0.260(8) 1 calc GR . P A 2
H2AC H 0.049999 -0.087220 0.825746 0.051 Uiso 0.260(8) 1 calc GR . P A 2
Si0A Si 0.1534(5) -0.0869(4) 0.9204(3) 0.0181(17) Uani 0.260(8) 1 d D U P A 2
C3AA C 0.1661(17) -0.2039(9) 0.9758(11) 0.057(7) Uani 0.260(8) 1 d D U P A 2
H3AA H 0.225151 -0.229284 0.957779 0.086 Uiso 0.260(8) 1 calc GR . P A 2
H3AB H 0.104104 -0.226742 0.970247 0.086 Uiso 0.260(8) 1 calc GR . P A 2
H3AC H 0.175527 -0.216862 1.028549 0.086 Uiso 0.260(8) 1 calc GR . P A 2
C02D C 0.1285(14) -0.0326(13) 0.9838(10) 0.043(6) Uani 0.260(8) 1 d D U P A 2
H02 H 0.193471 -0.027707 1.002950 0.065 Uiso 0.260(8) 1 calc GR . P A 2
H2EA H 0.085398 -0.065255 1.025518 0.065 Uiso 0.260(8) 1 calc GR . P A 2
H3EA H 0.093672 0.023820 0.956205 0.065 Uiso 0.260(8) 1 calc GR . P A 2

loop_
_atom_site_aniso_label
_atom_site_aniso_U_11
_atom_site_aniso_U_22
_atom_site_aniso_U_33
_atom_site_aniso_U_23
_atom_site_aniso_U_13
_atom_site_aniso_U_12
Fe1 0.0148(3) 0.0214(3) 0.0105(3) -0.0076(2) 0.0048(2) -0.0021(2)
Fe2 0.0145(3) 0.0199(3) 0.0112(3) -0.0054(2) 0.0033(2) 0.0001(2)
K2 0.0229(5) 0.0216(5) 0.0134(4) -0.0073(4) 0.0024(4) 0.0022(4)
K1 0.0236(5) 0.0232(5) 0.0161(5) -0.0111(4) 0.0004(4) 0.0037(4)
S1 0.0174(5) 0.0219(5) 0.0152(5) -0.0085(4) 0.0053(4) -0.0047(4)
S2 0.0180(5) 0.0232(6) 0.0194(5) -0.0124(5) 0.0091(4) -0.0060(4)
S4 0.0177(5) 0.0249(6) 0.0189(5) -0.0106(5) 0.0073(4) -0.0048(4)
S3 0.0219(6) 0.0224(6) 0.0234(6) -0.0093(5) 0.0134(5) -0.0018(4)
S6 0.0212(6) 0.0291(6) 0.0252(6) -0.0145(5) 0.0118(5) -0.0001(4)
S5 0.0218(6) 0.0351(6) 0.0192(6) -0.0165(5) 0.0069(5) -0.0072(5)
Si0B 0.0188(6) 0.0226(6) 0.0171(6) -0.0092(5) 0.0069(5) -0.0043(5)
Si0C 0.0188(6) 0.0239(6) 0.0165(6) -0.0056(5) 0.0006(5) 0.0015(5)
Si0D 0.0256(6) 0.0234(6) 0.0219(6) -0.0139(5) 0.0026(5) 0.0014(5)
Si0E 0.0143(6) 0.0355(7) 0.0265(7) -0.0199(6) 0.0025(5) -0.0009(5)
Si0F 0.0185(6) 0.0258(7) 0.0221(7) -0.0038(5) -0.0002(5) -0.0002(5)
Si0G 0.0241(6) 0.0207(6) 0.0181(6) -0.0061(5) 0.0061(5) 0.0008(5)
Si0H 0.0178(8) 0.0226(9) 0.0145(8) -0.0069(7) 0.0054(6) 0.0010(6)
Si0I 0.0137(8) 0.0207(11) 0.0128(8) -0.0052(7) 0.0017(6) 0.0007(6)
O00J 0.0267(16) 0.0191(15) 0.0119(14) -0.0045(12) 0.0056(12) -0.0037(12)
O00K 0.0284(16) 0.0233(16) 0.0134(15) -0.0074(13) 0.0020(12) 0.0035(12)
O00L 0.0229(15) 0.0252(16) 0.0129(14) -0.0085(12) 0.0020(12) 0.0023(12)
O00M 0.0292(16) 0.0218(16) 0.0199(16) -0.0116(13) 0.0011(13) 0.0011(12)
O00N 0.0208(15) 0.0282(17) 0.0204(16) -0.0124(13) 0.0021(12) 0.0065(12)
O00O 0.0243(16) 0.0273(16) 0.0146(15) -0.0092(13) 0.0011(12) 0.0005(12)
O00P 0.0216(15) 0.0237(16) 0.0199(15) -0.0100(13) 0.0012(12) -0.0003(12)
O00Q 0.0271(16) 0.0279(16) 0.0139(15) -0.0098(13) -0.0002(12) 0.0023(12)
O00R 0.0239(15) 0.0214(15) 0.0165(15) -0.0068(12) 0.0020(12) 0.0010(12)
O00S 0.0191(15) 0.0248(16) 0.0186(15) -0.0076(13) 0.0032(12) -0.0034(12)
O00T 0.0183(15) 0.0271(16) 0.0188(15) -0.0109(13) 0.0027(12) 0.0026(12)
O00U 0.0350(18) 0.0300(17) 0.0196(16) -0.0138(14) 0.0014(14) 0.0049(13)
N3 0.0158(10) 0.0168(10) 0.0139(10) -0.0061(8) 0.0021(8) -0.0008(8)
N1 0.0174(11) 0.0176(10) 0.0170(11) -0.0079(8) 0.0013(8) -0.0013(8)
N4 0.0174(11) 0.0199(11) 0.0176(11) -0.0060(8) 0.0038(8) -0.0006(8)
N2 0.0189(11) 0.0216(11) 0.0166(11) -0.0073(8) 0.0022(8) -0.0013(8)
C00Z 0.027(2) 0.023(2) 0.018(2) -0.0106(19) 0.0093(18) -0.0058(18)
C010 0.024(2) 0.034(3) 0.011(2) -0.0058(19) 0.0031(18) -0.0018(19)
C2 0.021(2) 0.022(2) 0.011(2) -0.0036(17) 0.0035(17) -0.0012(17)
C1 0.014(2) 0.016(2) 0.013(2) -0.0017(17) 0.0012(16) 0.0029(16)
C013 0.026(2) 0.033(3) 0.017(2) -0.006(2) -0.0019(19) 0.0045(19)
C014 0.021(2) 0.031(3) 0.017(2) -0.0063(19) -0.0004(18) -0.0014(18)
C015 0.030(2) 0.027(2) 0.012(2) -0.0020(19) 0.0092(18) 0.0006(19)
C016 0.025(2) 0.029(2) 0.022(2) -0.014(2) 0.0093(19) -0.0045(18)
C017 0.022(2) 0.029(3) 0.031(3) -0.018(2) 0.000(2) 0.0024(19)
C018 0.027(2) 0.018(2) 0.028(3) -0.007(2) -0.008(2) 0.0092(18)
C019 0.026(2) 0.020(2) 0.025(2) -0.0107(19) -0.0002(19) -0.0027(18)
C01A 0.031(2) 0.036(3) 0.017(2) -0.017(2) 0.0089(19) 0.000(2)
C01B 0.027(2) 0.024(2) 0.021(2) -0.0118(19) 0.0008(19) 0.0029(18)
C01C 0.034(3) 0.035(3) 0.015(2) -0.014(2) 0.0036(19) -0.005(2)
C01D 0.024(2) 0.033(3) 0.015(2) -0.004(2) 0.0042(18) 0.0042(19)
C01E 0.039(3) 0.025(2) 0.023(2) -0.012(2) -0.001(2) 0.001(2)
C01F 0.032(2) 0.027(2) 0.025(2) -0.019(2) 0.002(2) 0.0036(19)
C01G 0.036(3) 0.021(2) 0.029(3) -0.017(2) -0.002(2) 0.0027(19)
C01H 0.035(3) 0.026(2) 0.019(2) -0.004(2) 0.004(2) 0.0015(19)
C01I 0.022(2) 0.027(3) 0.023(2) -0.003(2) 0.0071(19) 0.0045(18)
C01J 0.025(2) 0.029(3) 0.028(3) -0.015(2) -0.005(2) 0.0081(19)
C01K 0.031(3) 0.024(2) 0.036(3) -0.010(2) 0.007(2) -0.003(2)
C01L 0.031(3) 0.032(3) 0.028(3) -0.016(2) 0.004(2) 0.008(2)
C01M 0.024(2) 0.026(2) 0.029(3) -0.014(2) 0.002(2) -0.0031(18)
C01N 0.034(3) 0.029(3) 0.017(2) -0.012(2) 0.0076(19) 0.000(2)
C01O 0.043(3) 0.036(3) 0.018(2) -0.016(2) -0.003(2) 0.003(2)
C01P 0.040(3) 0.028(3) 0.027(3) -0.011(2) 0.004(2) -0.006(2)
C01Q 0.024(2) 0.024(2) 0.029(3) -0.014(2) 0.0029(19) -0.0037(18)
C01R 0.031(3) 0.029(3) 0.017(2) 0.000(2) 0.0060(19) 0.001(2)
C01S 0.042(3) 0.034(3) 0.031(3) -0.013(2) 0.008(2) 0.007(2)
C01T 0.036(3) 0.033(3) 0.013(2) -0.007(2) 0.0033(19) 0.003(2)
C01U 0.026(2) 0.033(3) 0.028(3) -0.007(2) -0.005(2) 0.0035(19)
C01V 0.043(3) 0.032(3) 0.009(2) -0.009(2) 0.0025(19) -0.001(2)
C01W 0.025(2) 0.033(3) 0.033(3) -0.014(2) -0.001(2) 0.007(2)
C01X 0.027(3) 0.050(3) 0.041(3) -0.027(3) 0.018(2) -0.010(2)
C01Y 0.019(2) 0.050(3) 0.043(3) -0.030(3) -0.003(2) -0.001(2)
C01Z 0.035(3) 0.033(3) 0.032(3) -0.006(2) 0.001(2) -0.014(2)
C020 0.021(2) 0.040(3) 0.046(3) -0.011(2) 0.004(2) 0.000(2)
C021 0.028(3) 0.036(3) 0.023(2) -0.002(2) -0.005(2) -0.003(2)
C022 0.036(3) 0.046(3) 0.023(3) -0.019(2) -0.006(2) 0.008(2)
C023 0.040(3) 0.041(3) 0.047(3) -0.032(3) -0.009(2) 0.006(2)
C024 0.032(3) 0.039(3) 0.035(3) -0.013(2) -0.009(2) 0.000(2)
C025 0.020(2) 0.053(3) 0.066(4) -0.043(3) 0.008(2) -0.009(2)
C026 0.051(3) 0.035(3) 0.024(3) -0.022(2) -0.002(2) 0.006(2)
C027 0.016(3) 0.030(4) 0.032(4) -0.013(4) -0.007(3) 0.008(3)
C028 0.024(2) 0.028(2) 0.024(2) -0.0106(18) 0.0055(16) -0.0024(16)
C029 0.027(2) 0.033(2) 0.026(2) -0.0079(16) 0.0052(16) -0.0002(16)
C02A 0.019(3) 0.032(3) 0.030(3) -0.013(3) 0.006(3) 0.001(2)
C02B 0.035(4) 0.038(4) 0.036(4) -0.020(3) -0.020(3) 0.013(3)
C02C 0.035(2) 0.036(2) 0.032(2) -0.0165(17) 0.0035(17) 0.0021(16)
Si0J 0.019(3) 0.038(5) 0.014(3) -0.007(3) 0.003(2) -0.001(2)
C0AA 0.036(6) 0.036(6) 0.035(6) -0.015(3) -0.001(2) -0.004(2)
C0 0.033(5) 0.034(5) 0.033(5) -0.013(3) -0.001(2) -0.005(2)
C1AA 0.019(7) 0.018(7) 0.019(7) -0.008(3) -0.001(2) -0.003(2)
C2AA 0.033(6) 0.034(6) 0.034(6) -0.014(3) 0.000(2) -0.004(2)
Si0A 0.0179(19) 0.0185(19) 0.0173(19) -0.0070(11) 0.0021(9) -0.0019(9)
C3AA 0.056(7) 0.057(7) 0.057(7) -0.023(3) -0.001(2) -0.006(2)
C02D 0.043(6) 0.044(6) 0.043(6) -0.019(3) 0.001(2) -0.003(2)

loop_
_atom_type_symbol
_atom_type_description
_atom_type_scat_dispersion_real
_atom_type_scat_dispersion_imag
_atom_type_scat_source
C C 0.0033 0.0016 'International Tables Vol C Tables 4.2.6.8 and 6.1.1.4'
H H 0.0000 0.0000 'International Tables Vol C Tables 4.2.6.8 and 6.1.1.4'
Fe Fe 0.3463 0.8444 'International Tables Vol C Tables 4.2.6.8 and 6.1.1.4'
K K 0.2009 0.2494 'International Tables Vol C Tables 4.2.6.8 and 6.1.1.4'
N N 0.0061 0.0033 'International Tables Vol C Tables 4.2.6.8 and 6.1.1.4'
O O 0.0106 0.0060 'International Tables Vol C Tables 4.2.6.8 and 6.1.1.4'
S S 0.1246 0.1234 'International Tables Vol C Tables 4.2.6.8 and 6.1.1.4'
Si Si 0.0817 0.0704 'International Tables Vol C Tables 4.2.6.8 and 6.1.1.4'

loop_
_geom_angle_atom_site_label_1
_geom_angle_atom_site_label_2
_geom_angle_atom_site_label_3
_geom_angle
_geom_angle_site_symmetry_1
_geom_angle_site_symmetry_3
_geom_angle_publ_flag
S2 Fe1 S1 75.80(4) . . ?
N1 Fe1 S1 107.60(10) . . ?
N1 Fe1 S2 112.90(10) . . ?
N1 Fe1 N2 121.01(13) . . ?
N2 Fe1 S1 119.70(10) . . ?
N2 Fe1 S2 111.27(10) . . ?
S5 Fe2 S4 75.96(4) . . ?
N3 Fe2 S4 114.39(9) . . ?
N3 Fe2 S5 107.67(10) . . ?
N3 Fe2 N4 119.54(13) . . ?
N4 Fe2 S4 111.17(10) . . ?
N4 Fe2 S5 120.42(10) . . ?
S6 K2 S4 51.19(3) . . ?
O00J K2 S4 86.21(6) . . ?
O00J K2 S6 89.51(6) . . ?
O00J K2 O00K 119.60(8) . . ?
O00J K2 O00L 60.38(8) . . ?
O00J K2 O00P 60.71(7) . . ?
O00J K2 O00R 165.92(8) . . ?
O00J K2 O00T 119.81(8) . . ?
O00K K2 S4 75.71(6) . . ?
O00K K2 S6 117.99(7) . . ?
O00K K2 O00L 59.47(7) . . ?
O00K K2 O00P 162.70(8) . . ?
O00K K2 O00R 59.51(7) . . ?
O00K K2 O00T 118.73(8) . . ?
O00L K2 S4 76.75(6) . . ?
O00L K2 S6 122.09(6) . . ?
O00L K2 O00P 116.23(8) . . ?
O00P K2 S4 120.76(6) . . ?
O00P K2 S6 78.92(6) . . ?
O00R K2 S4 106.35(6) . . ?
O00R K2 S6 103.27(6) . . ?
O00R K2 O00L 115.49(8) . . ?
O00R K2 O00P 115.45(8) . . ?
O00T K2 S4 121.57(6) . . ?
O00T K2 S6 75.89(6) . . ?
O00T K2 O00L 161.42(8) . . ?
O00T K2 O00P 59.23(8) . . ?
O00T K2 O00R 59.23(8) . . ?
S3 K1 S1 50.64(3) . . ?
O00M K1 S1 86.50(6) . . ?
O00M K1 S3 104.33(6) . . ?
O00M K1 O00N 118.85(8) . . ?
O00M K1 O00O 119.71(8) . . ?
O00M K1 O00Q 59.80(8) . . ?
O00M K1 O00S 158.53(8) . . ?
O00M K1 O00U 60.07(8) . . ?
O00N K1 S1 119.51(6) . . ?
O00N K1 S3 69.46(6) . . ?
O00N K1 O00O 117.92(8) . . ?
O00N K1 O00Q 59.30(8) . . ?
O00N K1 O00S 58.84(8) . . ?
O00N K1 O00U 164.40(9) . . ?
O00O K1 S1 82.73(6) . . ?
O00O K1 S3 112.86(6) . . ?
O00O K1 O00Q 156.42(8) . . ?
O00O K1 O00S 59.18(8) . . ?
O00O K1 O00U 59.74(8) . . ?
O00Q K1 S1 119.79(6) . . ?
O00Q K1 S3 88.70(6) . . ?
O00Q K1 O00S 111.73(8) . . ?
O00Q K1 O00U 115.82(8) . . ?
O00S K1 S1 113.63(6) . . ?
O00S K1 S3 94.73(6) . . ?
O00U K1 S1 76.03(6) . . ?
O00U K1 S3 126.12(7) . . ?
O00U K1 O00S 115.69(8) . . ?
Fe1 S1 K1 151.56(4) . . ?
C1 S1 Fe1 84.62(13) . . ?
C1 S1 K1 81.62(12) . . ?
C1 S2 Fe1 85.47(13) . . ?
Fe2 S4 K2 164.99(4) . . ?
C2 S4 Fe2 84.68(13) . . ?
C2 S4 K2 86.31(13) . . ?
C1 S3 K1 98.44(14) . . ?
C2 S6 K2 99.12(14) . . ?
C2 S5 Fe2 84.97(13) . . ?
N3 Si0B C01M 109.63(17) . . ?
N3 Si0B C01X 112.44(18) . . ?
N3 Si0B C01Z 115.58(18) . . ?
C01X Si0B C01M 105.7(2) . . ?
C01X Si0B C01Z 107.5(2) . . ?
C01Z Si0B C01M 105.3(2) . . ?
N3 Si0C C014 113.94(17) . . ?
N3 Si0C C01W 111.13(18) . . ?
N3 Si0C C021 112.39(17) . . ?
C01W Si0C C014 107.0(2) . . ?
C01W Si0C C021 108.1(2) . . ?
C021 Si0C C014 103.80(19) . . ?
N1 Si0D C01K 112.79(18) . . ?
N1 Si0D C01L 110.41(18) . . ?
N1 Si0D C023 110.63(18) . . ?
C01K Si0D C01L 108.01(19) . . ?
C023 Si0D C01K 105.7(2) . . ?
C023 Si0D C01L 109.2(2) . . ?
N1 Si0E C01Y 113.40(18) . . ?
N1 Si0E C022 110.44(19) . . ?
N1 Si0E C025 111.26(19) . . ?
C01Y Si0E C025 105.9(2) . . ?
C022 Si0E C01Y 106.2(2) . . ?
C022 Si0E C025 109.4(2) . . ?
N4 Si0F C01U 112.21(18) . . ?
N4 Si0F C020 112.66(19) . . ?
N4 Si0F C024 114.66(18) . . ?
C01U Si0F C020 106.7(2) . . ?
C024 Si0F C01U 105.1(2) . . ?
C024 Si0F C020 104.8(2) . . ?
N4 Si0G C01E 112.53(17) . . ?
N4 Si0G C01P 112.10(18) . . ?
N4 Si0G C01S 112.59(19) . . ?
C01E Si0G C01P 104.4(2) . . ?
C01E Si0G C01S 107.0(2) . . ?
C01P Si0G C01S 107.6(2) . . ?
N2 Si0H C028 111.8(3) . . ?
N2 Si0H C029 115.4(2) . . ?
N2 Si0H C02C 110.9(3) . . ?
C028 Si0H C029 103.2(3) . . ?
C028 Si0H C02C 109.9(3) . . ?
C02C Si0H C029 105.2(3) . . ?
N2 Si0I C027 115.8(3) . . ?
N2 Si0I C02A 113.2(2) . . ?
N2 Si0I C02B 110.2(2) . . ?
C027 Si0I C02A 102.0(3) . . ?
C027 Si0I C02B 105.6(3) . . ?
C02B Si0I C02A 109.5(3) . . ?
C015 O00J K2 119.0(2) . . ?
C019 O00J K2 118.5(2) . . ?
C019 O00J C015 112.2(3) . . ?
C01T O00K K2 118.5(2) . . ?
C01T O00K C01V 112.2(3) . . ?
C01V O00K K2 118.1(2) . . ?
C01B O00L K2 110.0(2) . . ?
C01N O00L K2 112.5(2) . . ?
C01N O00L C01B 111.2(3) . . ?
C01G O00M K1 118.6(2) . . ?
C01H O00M K1 116.8(2) . . ?
C01H O00M C01G 111.1(3) . . ?
C017 O00N K1 120.7(2) . . ?
C017 O00N C01A 112.9(3) . . ?
C01A O00N K1 119.5(2) . . ?
C01D O00O K1 118.8(2) . . ?
C01O O00O K1 118.1(2) . . ?
C01O O00O C01D 111.8(3) . . ?
C00Z O00P K2 112.7(2) . . ?
C00Z O00P C010 111.7(3) . . ?
C010 O00P K2 106.9(2) . . ?
C013 O00Q K1 113.9(2) . . ?
C01C O00Q K1 109.3(2) . . ?
C01C O00Q C013 112.2(3) . . ?
C018 O00R K2 112.0(2) . . ?
C018 O00R C01R 112.3(3) . . ?
C01R O00R K2 110.8(2) . . ?
C01I O00S K1 113.6(2) . . ?
C01Q O00S K1 108.3(2) . . ?
C01Q O00S C01I 111.9(3) . . ?
C016 O00T K2 116.9(2) . . ?
C01J O00T K2 117.4(2) . . ?
C01J O00T C016 112.9(3) . . ?
C01F O00U K1 106.6(2) . . ?
C026 O00U K1 108.3(2) . . ?
C026 O00U C01F 112.9(3) . . ?
Si0B N3 Fe2 112.24(16) . . ?
Si0B N3 Si0C 125.88(18) . . ?
Si0C N3 Fe2 120.80(17) . . ?
Si0D N1 Fe1 118.03(17) . . ?
Si0E N1 Fe1 118.12(17) . . ?
Si0E N1 Si0D 122.35(18) . . ?
Si0F N4 Fe2 126.05(18) . . ?
Si0F N4 Si0G 119.58(18) . . ?
Si0G N4 Fe2 113.39(17) . . ?
Si0H N2 Fe1 121.93(18) . . ?
Si0H N2 Si0I 117.33(19) . . ?
Si0I N2 Fe1 120.74(17) . . ?
Si0J N2 Fe1 115.0(2) . . ?
Si0J N2 Si0A 122.2(3) . . ?
Si0A N2 Fe1 119.9(3) . . ?
O00P C00Z C016 108.9(3) . . ?
O00P C010 C015 109.4(3) . . ?
S6 C2 S4 122.5(2) . . ?
S6 C2 S5 123.2(2) . . ?
S5 C2 S4 114.3(2) . . ?
S2 C1 S1 114.1(2) . . ?
S3 C1 S1 123.9(2) . . ?
S3 C1 S2 122.0(2) . . ?
O00Q C013 C01H 108.8(3) . . ?
O00J C015 C010 108.6(3) . . ?
O00T C016 C00Z 108.4(3) . . ?
O00N C017 C01Q 109.5(3) . . ?
O00R C018 C01J 108.1(3) . . ?
O00J C019 C01B 108.9(3) . . ?
O00N C01A C01C 108.9(3) . . ?
O00L C01B C019 108.4(3) . . ?
O00Q C01C C01A 108.9(3) . . ?
O00O C01D C01I 109.5(3) . . ?
O00U C01F C01G 108.3(3) . . ?
O00M C01G C01F 108.7(3) . . ?
O00M C01H C013 108.3(3) . . ?
O00S C01I C01D 109.2(3) . . ?
O00T C01J C018 108.5(3) . . ?
O00L C01N C01V 108.1(3) . . ?
O00O C01O C026 108.7(3) . . ?
O00S C01Q C017 109.1(3) . . ?
O00R C01R C01T 108.5(3) . . ?
O00K C01T C01R 108.7(3) . . ?
O00K C01V C01N 108.9(3) . . ?
Si0E C01Y K1 142.3(2) . 1_455 ?
O00U C026 C01O 108.0(4) . . ?
N2 Si0J C0AA 111.1(7) . . ?
N2 Si0J C0 116.8(7) . . ?
N2 Si0J C1AA 111.8(8) . . ?
C0 Si0J C0AA 106.2(9) . . ?
C0 Si0J C1AA 103.9(9) . . ?
C1AA Si0J C0AA 106.4(10) . . ?
N2 Si0A C2AA 114.8(8) . . ?
N2 Si0A C3AA 110.1(8) . . ?
N2 Si0A C02D 111.4(7) . . ?
C2AA Si0A C3AA 102.3(9) . . ?
C2AA Si0A C02D 107.8(9) . . ?
C02D Si0A C3AA 110.1(9) . . ?

loop_
_geom_bond_atom_site_label_1
_geom_bond_atom_site_label_2
_geom_bond_distance
_geom_bond_site_symmetry_2
_geom_bond_publ_flag
Fe1 S1 2.3818(11) . ?
Fe1 S2 2.3562(11) . ?
Fe1 N1 1.917(3) . ?
Fe1 N2 1.931(3) . ?
Fe2 S4 2.3659(11) . ?
Fe2 S5 2.3635(11) . ?
Fe2 N3 1.928(3) . ?
Fe2 N4 1.936(3) . ?
K2 S4 3.6013(13) . ?
K2 S6 3.2692(14) . ?
K2 O00J 2.737(3) . ?
K2 O00K 2.799(3) . ?
K2 O00L 2.850(3) . ?
K2 O00P 2.862(3) . ?
K2 O00R 2.840(3) . ?
K2 O00T 2.830(3) . ?
K1 S1 3.7036(13) . ?
K1 S3 3.2415(14) . ?
K1 O00M 2.767(3) . ?
K1 O00N 2.780(3) . ?
K1 O00O 2.793(3) . ?
K1 O00Q 2.845(3) . ?
K1 O00S 2.884(3) . ?
K1 O00U 2.863(3) . ?
S1 C1 1.736(4) . ?
S2 C1 1.733(4) . ?
S4 C2 1.737(4) . ?
S3 C1 1.663(4) . ?
S6 C2 1.664(4) . ?
S5 C2 1.728(4) . ?
Si0B N3 1.731(3) . ?
Si0B C01M 1.870(4) . ?
Si0B C01X 1.867(4) . ?
Si0B C01Z 1.870(4) . ?
Si0C N3 1.735(3) . ?
Si0C C014 1.878(4) . ?
Si0C C01W 1.876(4) . ?
Si0C C021 1.878(4) . ?
Si0D N1 1.727(3) . ?
Si0D C01K 1.875(4) . ?
Si0D C01L 1.882(4) . ?
Si0D C023 1.869(4) . ?
Si0E N1 1.725(3) . ?
Si0E C01Y 1.879(4) . ?
Si0E C022 1.862(4) . ?
Si0E C025 1.879(5) . ?
Si0F N4 1.727(3) . ?
Si0F C01U 1.877(4) . ?
Si0F C020 1.884(4) . ?
Si0F C024 1.854(5) . ?
Si0G N4 1.743(3) . ?
Si0G C01E 1.862(4) . ?
Si0G C01P 1.862(4) . ?
Si0G C01S 1.876(4) . ?
Si0H N2 1.723(4) . ?
Si0H C028 1.865(6) . ?
Si0H C029 1.893(6) . ?
Si0H C02C 1.879(6) . ?
Si0I N2 1.770(3) . ?
Si0I C027 1.830(7) . ?
Si0I C02A 1.872(6) . ?
Si0I C02B 1.870(5) . ?
O00J C015 1.431(4) . ?
O00J C019 1.423(4) . ?
O00K C01T 1.413(5) . ?
O00K C01V 1.426(5) . ?
O00L C01B 1.431(4) . ?
O00L C01N 1.429(5) . ?
O00M C01G 1.427(4) . ?
O00M C01H 1.423(5) . ?
O00N C017 1.413(5) . ?
O00N C01A 1.426(5) . ?
O00O C01D 1.416(4) . ?
O00O C01O 1.414(5) . ?
O00P C00Z 1.413(4) . ?
O00P C010 1.420(4) . ?
O00Q C013 1.427(4) . ?
O00Q C01C 1.419(5) . ?
O00R C018 1.422(5) . ?
O00R C01R 1.438(5) . ?
O00S C01I 1.431(5) . ?
O00S C01Q 1.422(5) . ?
O00T C016 1.428(4) . ?
O00T C01J 1.423(4) . ?
O00U C01F 1.427(5) . ?
O00U C026 1.415(5) . ?
N2 Si0J 1.692(6) . ?
N2 Si0A 1.765(7) . ?
C00Z C016 1.495(5) . ?
C010 C015 1.499(6) . ?
C013 C01H 1.489(6) . ?
C017 C01Q 1.484(6) . ?
C018 C01J 1.495(6) . ?
C019 C01B 1.490(6) . ?
C01A C01C 1.483(5) . ?
C01D C01I 1.497(6) . ?
C01F C01G 1.491(6) . ?
C01N C01V 1.499(5) . ?
C01O C026 1.506(6) . ?
C01R C01T 1.487(6) . ?
Si0J C0AA 1.893(14) . ?
Si0J C0 1.832(14) . ?
Si0J C1AA 1.878(15) . ?
C2AA Si0A 1.859(13) . ?
Si0A C3AA 1.871(14) . ?
Si0A C02D 1.865(14) . ?
